data_7159560
loop_
_publ_author_name
'Ohno, Haruki'
'Takahashi, Ryosuke'
'Suga, Takuya'
'Soeta, Takahiro'
'Ukaji, Yutaka'

_publ_section_title
;
 Divergent transformation of <i>C</i>,<i>N</i>-cyclic-<i>N</i>'-acyl
 azomethine imines by reaction with diazo compounds.
;
_journal_issue 39
_journal_name_full 'Organic &amp; biomolecular chemistry'
_journal_page_first 7891
_journal_page_last 7894
_journal_paper_doi 10.1039/d3ob01165h
_journal_volume 21
_journal_year 2023
_chemical_absolute_configuration ad
_chemical_formula_sum 'C20 H20 N4 O3'
_chemical_formula_weight 364.40
_chemical_name_systematic 'Ukaji 4a'
_space_group_crystal_system monoclinic
_space_group_IT_number 4
_space_group_name_Hall 'P 2yb'
_space_group_name_H-M_alt 'P 1 21 1'
_atom_sites_solution_hydrogens mixed
_audit_creation_method SHELXL-2017/1
_audit_update_record
;
2021-12-16 deposited with the CCDC.	2023-08-28 downloaded from the CCDC.
;
_cell_angle_alpha 90
_cell_angle_beta 90.199(3)
_cell_angle_gamma 90
_cell_formula_units_Z 2
_cell_length_a 4.9174(3)
_cell_length_b 16.0704(9)
_cell_length_c 11.6190(7)
_cell_measurement_reflns_used 7892
_cell_measurement_temperature 90(2)
_cell_measurement_theta_max 72.36
_cell_measurement_theta_min 4.71
_cell_volume 918.18(9)
_computing_structure_refinement 'SHELXL-2017/1 (Sheldrick, 2017)'
_computing_structure_solution 'SHELXT 2014/5 (Sheldrick, 2014)'
_diffrn_ambient_temperature 90(2)
_diffrn_measured_fraction_theta_full 0.984
_diffrn_measured_fraction_theta_max 0.969
_diffrn_measurement_device_type 'Bruker APEX-II CCD'
_diffrn_measurement_method '\f and \w scans'
_diffrn_radiation_type CuK\a
_diffrn_radiation_wavelength 1.54178
_diffrn_reflns_av_R_equivalents 0.0435
_diffrn_reflns_av_unetI/netI 0.0567
_diffrn_reflns_Laue_measured_fraction_full 0.984
_diffrn_reflns_Laue_measured_fraction_max 0.969
_diffrn_reflns_limit_h_max 4
_diffrn_reflns_limit_h_min -5
_diffrn_reflns_limit_k_max 19
_diffrn_reflns_limit_k_min -19
_diffrn_reflns_limit_l_max 14
_diffrn_reflns_limit_l_min -14
_diffrn_reflns_number 6994
_diffrn_reflns_point_group_measured_fraction_full 0.957
_diffrn_reflns_point_group_measured_fraction_max 0.933
_diffrn_reflns_theta_full 67.679
_diffrn_reflns_theta_max 72.649
_diffrn_reflns_theta_min 3.804
_exptl_absorpt_coefficient_mu 0.744
_exptl_absorpt_correction_type none
_exptl_crystal_colour brown
_exptl_crystal_density_diffrn 1.318
_exptl_crystal_description rectangular
_exptl_crystal_F_000 384
_exptl_crystal_size_max 0.40
_exptl_crystal_size_mid 0.20
_exptl_crystal_size_min 0.20
_refine_diff_density_max 0.382
_refine_diff_density_min -0.255
_refine_diff_density_rms 0.065
_refine_ls_abs_structure_details
;
 Flack x determined using 1463 quotients [(I+)-(I-)]/[(I+)+(I-)]
 (Parsons, Flack and Wagner, Acta Cryst. B69 (2013) 249-259).
;
_refine_ls_abs_structure_Flack 0.03(14)
_refine_ls_extinction_method none
_refine_ls_goodness_of_fit_ref 1.075
_refine_ls_hydrogen_treatment mixed
_refine_ls_matrix_type full
_refine_ls_number_parameters 286
_refine_ls_number_reflns 3403
_refine_ls_number_restraints 1
_refine_ls_restrained_S_all 1.074
_refine_ls_R_factor_all 0.0573
_refine_ls_R_factor_gt 0.0562
_refine_ls_shift/su_max 0.000
_refine_ls_shift/su_mean 0.000
_refine_ls_structure_factor_coef Fsqd
_refine_ls_weighting_details 'w=1/[\s^2^(Fo^2^)+(0.0876P)^2^+0.6314P] where P=(Fo^2^+2Fc^2^)/3'
_refine_ls_weighting_scheme calc
_refine_ls_wR_factor_gt 0.1587
_refine_ls_wR_factor_ref 0.1597
_reflns_Friedel_coverage 0.856
_reflns_Friedel_fraction_full 0.929
_reflns_Friedel_fraction_max 0.894
_reflns_number_gt 3300
_reflns_number_total 3403
_reflns_threshold_expression 'I > 2\s(I)'
_cod_data_source_file d3ob01165h2.cif
_cod_data_source_block 191207_rtakahashi4_2_0m_a
_cod_depositor_comments 'Adding full bibliography for 7159559--7159560.cif.'
_cod_original_sg_symbol_H-M 'P 21'
_cod_database_code 7159560
_shelx_shelxl_version_number 2017/1
_shelx_space_group_comment
;
The symmetry employed for this shelxl refinement is uniquely defined
by the following loop, which should always be used as a source of
symmetry information in preference to the above space-group names.
They are only intended as comments.
;

loop_
_space_group_symop_operation_xyz
'x, y, z'
'-x, y+1/2, -z'

loop_
_atom_site_label
_atom_site_type_symbol
_atom_site_fract_x
_atom_site_fract_y
_atom_site_fract_z
_atom_site_U_iso_or_equiv
_atom_site_adp_type
_atom_site_occupancy
_atom_site_site_symmetry_order
_atom_site_calc_flag
_atom_site_refinement_flags_posn
_atom_site_refinement_flags_adp
_atom_site_refinement_flags_occupancy
_atom_site_disorder_assembly
_atom_site_disorder_group
O1 O 0.5588(6) 0.35430(18) 0.3003(3) 0.0291(7) Uani 1 1 d . . . . .
O2 O 0.8276(7) 0.45324(19) 0.3786(3) 0.0340(7) Uani 1 1 d . . . . .
O3 O 0.6369(7) 0.62643(19) 0.5018(3) 0.0324(7) Uani 1 1 d . . . . .
N1 N 0.2595(8) 0.5707(2) 0.4172(3) 0.0264(7) Uani 1 1 d . . . . .
H24 H 0.118(14) 0.525(4) 0.430(5) 0.047(16) Uiso 1 1 d . . . . .
N2 N 0.2791(7) 0.6109(2) 0.3093(3) 0.0263(7) Uani 1 1 d . . . . .
N3 N 0.3258(8) 0.4578(2) 0.1670(3) 0.0294(8) Uani 1 1 d . . . . .
N4 N 0.1651(10) 0.4313(3) 0.1064(4) 0.0428(11) Uani 1 1 d . . . . .
C1 C 0.6527(8) 0.4325(3) 0.3107(4) 0.0247(8) Uani 1 1 d . . . . .
C2 C 0.4407(9) 0.5794(3) 0.5046(4) 0.0256(8) Uani 1 1 d . . . . .
C3 C 0.3770(9) 0.5266(3) 0.6085(4) 0.0290(9) Uani 1 1 d . . . . .
C4 C 0.5244(8) 0.5830(3) 0.2464(4) 0.0238(8) Uani 1 1 d . . . . .
H25 H 0.684090 0.597109 0.293189 0.029 Uiso 1 1 calc R U . . .
C5 C 0.4011(8) 0.7030(2) 0.1128(4) 0.0241(8) Uani 1 1 d . . . . .
C6 C 0.5473(8) 0.6294(3) 0.1319(4) 0.0256(8) Uani 1 1 d . . . . .
C7 C 0.5159(8) 0.4899(3) 0.2334(4) 0.0243(8) Uani 1 1 d . . . . .
C8 C 0.2071(9) 0.7368(3) 0.2007(4) 0.0295(9) Uani 1 1 d . . . . .
H1 H 0.022478 0.722905 0.178153 0.035 Uiso 1 1 calc R U . . .
H2 H 0.222067 0.796997 0.202761 0.035 Uiso 1 1 calc R U . . .
C9 C 0.7662(10) 0.6433(3) -0.0529(4) 0.0357(10) Uani 1 1 d . . . . .
H3 H 0.889739 0.623606 -0.106797 0.043 Uiso 1 1 calc R U . . .
C10 C 0.6203(10) 0.7164(3) -0.0733(4) 0.0342(10) Uani 1 1 d . . . . .
H4 H 0.644173 0.745403 -0.141738 0.041 Uiso 1 1 calc R U . . .
C11 C 0.4427(9) 0.7452(3) 0.0074(4) 0.0301(9) Uani 1 1 d . . . . .
H5 H 0.346376 0.793868 -0.007316 0.036 Uiso 1 1 calc R U . . .
C12 C 0.2633(10) 0.7023(3) 0.3195(4) 0.0324(10) Uani 1 1 d . . . . .
H6 H 0.433378 0.724248 0.349167 0.039 Uiso 1 1 calc R U . . .
H7 H 0.118612 0.717809 0.371814 0.039 Uiso 1 1 calc R U . . .
C13 C 0.7236(9) 0.6005(3) 0.0494(4) 0.0328(9) Uani 1 1 d . . . . .
H8 H 0.816802 0.551032 0.062371 0.039 Uiso 1 1 calc R U . . .
C14 C 0.6750(9) 0.2922(3) 0.3793(4) 0.0312(9) Uani 1 1 d . . . . .
H9 H 0.542479 0.248716 0.393568 0.037 Uiso 1 1 calc R U . . .
H10 H 0.718891 0.318385 0.452273 0.037 Uiso 1 1 calc R U . . .
C15 C 0.9253(11) 0.2551(3) 0.3290(5) 0.0407(11) Uani 1 1 d . . . . .
H11 H 0.881094 0.228630 0.257283 0.061 Uiso 1 1 calc R U . . .
H12 H 0.998848 0.214588 0.381325 0.061 Uiso 1 1 calc R U . . .
H13 H 1.057230 0.298053 0.316089 0.061 Uiso 1 1 calc R U . . .
C16 C 0.2805(12) 0.4283(5) 0.8007(5) 0.0537(16) Uani 1 1 d . . . . .
H23 H 0.247158 0.397318 0.866841 0.08(3) Uiso 1 1 calc R . . A 2
C17 C 0.4000(17) 0.5516(6) 0.7150(8) 0.0301(18) Uani 0.5 1 d . . P B 2
H18 H 0.451817 0.606376 0.728710 0.036 Uiso 0.5 1 calc R U P B 2
C18 C 0.3507(18) 0.5003(6) 0.8088(8) 0.0319(19) Uani 0.5 1 d . . P B 2
H19 H 0.372743 0.522589 0.882086 0.038 Uiso 0.5 1 calc R U P B 2
C19 C 0.2879(17) 0.4387(5) 0.5861(7) 0.0264(16) Uani 0.5 1 d . . P B 2
H20 H 0.261588 0.419418 0.511368 0.032 Uiso 0.5 1 calc R U P B 2
C20 C 0.123(2) 0.5099(6) 0.6418(9) 0.036(2) Uani 0.5 1 d . . P B 1
H14 H -0.022839 0.529435 0.598114 0.043 Uiso 0.5 1 calc R U P B 1
C21 C 0.2461(17) 0.3872(5) 0.6798(8) 0.0270(17) Uani 0.5 1 d . . P B 2
H21 H 0.200160 0.331348 0.671216 0.032 Uiso 0.5 1 calc R U P B 2
C22 C 0.601(2) 0.5091(6) 0.6866(8) 0.034(2) Uani 0.5 1 d . . P B 1
H15 H 0.776320 0.527658 0.671239 0.040 Uiso 0.5 1 calc R U P B 1
C23 C 0.073(2) 0.4643(7) 0.7395(10) 0.042(2) Uani 0.5 1 d . . P B 1
H16 H -0.104835 0.457827 0.764672 0.050 Uiso 0.5 1 calc R U P B 1
C24 C 0.544(2) 0.4642(7) 0.7838(9) 0.039(2) Uani 0.5 1 d . . P B 1
H17 H 0.678531 0.456985 0.839558 0.047 Uiso 0.5 1 calc R U P B 1

loop_
_atom_site_aniso_label
_atom_site_aniso_U_11
_atom_site_aniso_U_22
_atom_site_aniso_U_33
_atom_site_aniso_U_23
_atom_site_aniso_U_13
_atom_site_aniso_U_12
O1 0.0288(15) 0.0189(14) 0.0395(16) 0.0043(12) -0.0041(12) 0.0000(11)
O2 0.0303(16) 0.0277(16) 0.0438(18) 0.0031(13) -0.0140(13) -0.0018(12)
O3 0.0352(17) 0.0254(15) 0.0366(16) -0.0001(12) -0.0033(13) -0.0074(13)
N1 0.0274(18) 0.0247(16) 0.0271(17) 0.0022(13) 0.0031(13) -0.0042(14)
N2 0.0310(18) 0.0198(17) 0.0280(17) 0.0015(13) 0.0032(14) 0.0002(13)
N3 0.0320(18) 0.0210(16) 0.0351(19) -0.0008(14) -0.0047(16) 0.0052(14)
N4 0.045(2) 0.029(2) 0.054(2) -0.0069(19) -0.021(2) 0.0076(18)
C1 0.0191(19) 0.025(2) 0.0300(19) 0.0021(16) 0.0030(15) -0.0003(15)
C2 0.027(2) 0.0216(19) 0.0278(19) -0.0031(16) 0.0053(16) 0.0023(16)
C3 0.025(2) 0.030(2) 0.032(2) 0.0049(17) 0.0019(16) 0.0055(16)
C4 0.0199(19) 0.0208(19) 0.031(2) 0.0014(15) -0.0023(15) -0.0028(14)
C5 0.0225(19) 0.0190(19) 0.031(2) 0.0002(15) -0.0024(15) -0.0054(15)
C6 0.0194(18) 0.0245(19) 0.033(2) 0.0020(16) -0.0026(15) -0.0044(15)
C7 0.023(2) 0.0211(19) 0.029(2) 0.0003(15) -0.0043(15) 0.0009(15)
C8 0.026(2) 0.022(2) 0.040(2) 0.0025(17) 0.0025(17) 0.0048(15)
C9 0.034(2) 0.037(3) 0.036(2) 0.0027(19) 0.0085(18) 0.0025(19)
C10 0.041(2) 0.033(2) 0.029(2) 0.0085(18) -0.0005(17) -0.006(2)
C11 0.030(2) 0.023(2) 0.037(2) 0.0070(17) -0.0053(18) -0.0010(16)
C12 0.041(2) 0.021(2) 0.035(2) -0.0016(17) 0.0054(18) 0.0041(18)
C13 0.031(2) 0.031(2) 0.036(2) 0.0032(18) 0.0036(17) 0.0044(17)
C14 0.031(2) 0.025(2) 0.037(2) 0.0081(17) -0.0001(18) -0.0016(17)
C15 0.035(2) 0.031(2) 0.056(3) 0.004(2) 0.001(2) 0.002(2)
C16 0.039(3) 0.077(4) 0.046(3) 0.036(3) 0.005(2) -0.001(3)
C17 0.025(4) 0.031(5) 0.034(5) -0.001(3) -0.002(3) -0.002(3)
C18 0.024(4) 0.043(5) 0.028(4) -0.001(4) 0.001(3) -0.006(4)
C19 0.028(4) 0.024(4) 0.027(4) 0.001(3) 0.002(3) -0.001(3)
C20 0.027(5) 0.031(5) 0.050(5) 0.006(4) -0.001(4) 0.002(3)
C21 0.021(4) 0.021(4) 0.039(4) 0.003(3) 0.001(3) -0.003(3)
C22 0.032(5) 0.034(5) 0.034(4) -0.008(4) 0.000(4) -0.001(4)
C23 0.028(5) 0.042(5) 0.054(6) 0.008(5) 0.010(4) 0.008(4)
C24 0.041(5) 0.045(6) 0.031(4) 0.002(4) -0.005(4) 0.004(4)

loop_
_atom_type_symbol
_atom_type_description
_atom_type_scat_dispersion_real
_atom_type_scat_dispersion_imag
_atom_type_scat_source
C C 0.0181 0.0091 'International Tables Vol C Tables 4.2.6.8 and 6.1.1.4'
H H 0.0000 0.0000 'International Tables Vol C Tables 4.2.6.8 and 6.1.1.4'
N N 0.0311 0.0180 'International Tables Vol C Tables 4.2.6.8 and 6.1.1.4'
O O 0.0492 0.0322 'International Tables Vol C Tables 4.2.6.8 and 6.1.1.4'

loop_
_geom_angle_atom_site_label_1
_geom_angle_atom_site_label_2
_geom_angle_atom_site_label_3
_geom_angle
_geom_angle_site_symmetry_1
_geom_angle_site_symmetry_3
_geom_angle_publ_flag
C1 O1 C14 116.5(3) . . ?
C2 N1 N2 124.8(3) . . ?
C2 N1 H24 114(4) . . ?
N2 N1 H24 120(4) . . ?
N1 N2 C12 112.3(3) . . ?
N1 N2 C4 110.9(3) . . ?
C12 N2 C4 112.6(3) . . ?
N4 N3 C7 177.7(5) . . ?
O2 C1 O1 123.9(4) . . ?
O2 C1 C7 123.7(4) . . ?
O1 C1 C7 112.4(3) . . ?
O3 C2 N1 123.9(4) . . ?
O3 C2 C3 122.3(4) . . ?
N1 C2 C3 113.8(4) . . ?
C20 C3 C22 119.3(7) . . ?
C17 C3 C19 118.6(6) . . ?
C17 C3 C2 124.5(6) . . ?
C20 C3 C2 122.7(6) . . ?
C22 C3 C2 116.7(5) . . ?
C19 C3 C2 116.8(5) . . ?
N2 C4 C7 109.2(3) . . ?
N2 C4 C6 110.1(3) . . ?
C7 C4 C6 113.6(4) . . ?
N2 C4 H25 107.9 . . ?
C7 C4 H25 107.9 . . ?
C6 C4 H25 107.9 . . ?
C6 C5 C11 117.7(4) . . ?
C6 C5 C8 121.7(4) . . ?
C11 C5 C8 120.6(4) . . ?
C13 C6 C5 119.9(4) . . ?
C13 C6 C4 119.4(4) . . ?
C5 C6 C4 120.7(4) . . ?
N3 C7 C1 116.1(4) . . ?
N3 C7 C4 117.9(4) . . ?
C1 C7 C4 123.9(4) . . ?
C5 C8 C12 111.9(4) . . ?
C5 C8 H1 109.2 . . ?
C12 C8 H1 109.2 . . ?
C5 C8 H2 109.2 . . ?
C12 C8 H2 109.2 . . ?
H1 C8 H2 107.9 . . ?
C13 C9 C10 118.9(4) . . ?
C13 C9 H3 120.6 . . ?
C10 C9 H3 120.6 . . ?
C11 C10 C9 119.9(4) . . ?
C11 C10 H4 120.0 . . ?
C9 C10 H4 120.0 . . ?
C10 C11 C5 121.8(4) . . ?
C10 C11 H5 119.1 . . ?
C5 C11 H5 119.1 . . ?
N2 C12 C8 107.6(4) . . ?
N2 C12 H6 110.2 . . ?
C8 C12 H6 110.2 . . ?
N2 C12 H7 110.2 . . ?
C8 C12 H7 110.2 . . ?
H6 C12 H7 108.5 . . ?
C6 C13 C9 121.8(4) . . ?
C6 C13 H8 119.1 . . ?
C9 C13 H8 119.1 . . ?
O1 C14 C15 110.3(4) . . ?
O1 C14 H9 109.6 . . ?
C15 C14 H9 109.6 . . ?
O1 C14 H10 109.6 . . ?
C15 C14 H10 109.6 . . ?
H9 C14 H10 108.1 . . ?
C14 C15 H11 109.5 . . ?
C14 C15 H12 109.5 . . ?
H11 C15 H12 109.5 . . ?
C14 C15 H13 109.5 . . ?
H11 C15 H13 109.5 . . ?
H12 C15 H13 109.5 . . ?
C23 C16 C24 115.5(7) . . ?
C18 C16 C21 120.2(6) . . ?
C18 C16 H23 119.9 . . ?
C21 C16 H23 119.9 . . ?
C3 C17 C18 123.1(8) . . ?
C3 C17 H18 118.4 . . ?
C18 C17 H18 118.4 . . ?
C16 C18 C17 123.9(8) . . ?
C16 C18 H19 118.1 . . ?
C17 C18 H19 118.1 . . ?
C21 C19 C3 118.1(7) . . ?
C21 C19 H20 121.0 . . ?
C3 C19 H20 121.0 . . ?
C3 C20 C23 120.9(9) . . ?
C3 C20 H14 119.5 . . ?
C23 C20 H14 119.5 . . ?
C19 C21 C16 116.0(7) . . ?
C19 C21 H21 122.0 . . ?
C16 C21 H21 122.0 . . ?
C24 C22 C3 117.5(8) . . ?
C24 C22 H15 121.3 . . ?
C3 C22 H15 121.3 . . ?
C16 C23 C20 121.4(9) . . ?
C16 C23 H16 119.3 . . ?
C20 C23 H16 119.3 . . ?
C22 C24 C16 120.8(9) . . ?
C22 C24 H17 119.6 . . ?
C16 C24 H17 119.6 . . ?

loop_
_geom_bond_atom_site_label_1
_geom_bond_atom_site_label_2
_geom_bond_distance
_geom_bond_site_symmetry_2
_geom_bond_publ_flag
O1 C1 1.344(5) . ?
O1 C14 1.470(5) . ?
O2 C1 1.212(5) . ?
O3 C2 1.226(5) . ?
N1 C2 1.356(6) . ?
N1 N2 1.413(5) . ?
N1 H24 1.02(7) . ?
N2 C12 1.475(5) . ?
N2 C4 1.482(5) . ?
N3 N4 1.139(6) . ?
N3 C7 1.315(6) . ?
C1 C7 1.451(5) . ?
C2 C3 1.510(6) . ?
C3 C17 1.306(10) . ?
C3 C20 1.337(11) . ?
C3 C22 1.453(11) . ?
C3 C19 1.501(9) . ?
C4 C7 1.504(5) . ?
C4 C6 1.529(6) . ?
C4 H25 0.9800 . ?
C5 C6 1.402(6) . ?
C5 C11 1.416(6) . ?
C5 C8 1.501(6) . ?
C6 C13 1.376(6) . ?
C8 C12 1.513(6) . ?
C8 H1 0.9700 . ?
C8 H2 0.9700 . ?
C9 C13 1.389(7) . ?
C9 C10 1.396(7) . ?
C9 H3 0.9300 . ?
C10 C11 1.364(7) . ?
C10 H4 0.9300 . ?
C11 H5 0.9300 . ?
C12 H6 0.9700 . ?
C12 H7 0.9700 . ?
C13 H8 0.9300 . ?
C14 C15 1.489(7) . ?
C14 H9 0.9700 . ?
C14 H10 0.9700 . ?
C15 H11 0.9600 . ?
C15 H12 0.9600 . ?
C15 H13 0.9600 . ?
C16 C18 1.212(12) . ?
C16 C23 1.370(12) . ?
C16 C24 1.434(13) . ?
C16 C21 1.562(11) . ?
C16 H23 0.9300 . ?
C17 C18 1.388(13) . ?
C17 H18 0.9300 . ?
C18 H19 0.9300 . ?
C19 C21 1.384(12) . ?
C19 H20 0.9300 . ?
C20 C23 1.374(15) . ?
C20 H14 0.9300 . ?
C21 H21 0.9300 . ?
C22 C24 1.369(14) . ?
C22 H15 0.9300 . ?
C23 H16 0.9300 . ?
C24 H17 0.9300 . ?

loop_
_geom_torsion_atom_site_label_1
_geom_torsion_atom_site_label_2
_geom_torsion_atom_site_label_3
_geom_torsion_atom_site_label_4
_geom_torsion
_geom_torsion_site_symmetry_1
_geom_torsion_site_symmetry_2
_geom_torsion_site_symmetry_3
_geom_torsion_site_symmetry_4
_geom_torsion_publ_flag
C2 N1 N2 C12 -63.0(5) . . . . ?
C2 N1 N2 C4 64.0(5) . . . . ?
C14 O1 C1 O2 1.5(6) . . . . ?
C14 O1 C1 C7 -177.0(4) . . . . ?
N2 N1 C2 O3 3.5(6) . . . . ?
N2 N1 C2 C3 -177.6(4) . . . . ?
O3 C2 C3 C17 40.1(8) . . . . ?
N1 C2 C3 C17 -138.8(6) . . . . ?
O3 C2 C3 C20 144.5(7) . . . . ?
N1 C2 C3 C20 -34.4(8) . . . . ?
O3 C2 C3 C22 -22.3(7) . . . . ?
N1 C2 C3 C22 158.8(5) . . . . ?
O3 C2 C3 C19 -138.3(5) . . . . ?
N1 C2 C3 C19 42.8(6) . . . . ?
N1 N2 C4 C7 56.7(4) . . . . ?
C12 N2 C4 C7 -176.5(4) . . . . ?
N1 N2 C4 C6 -178.0(3) . . . . ?
C12 N2 C4 C6 -51.2(4) . . . . ?
C11 C5 C6 C13 -0.1(6) . . . . ?
C8 C5 C6 C13 -179.9(4) . . . . ?
C11 C5 C6 C4 176.7(4) . . . . ?
C8 C5 C6 C4 -3.1(6) . . . . ?
N2 C4 C6 C13 -165.8(4) . . . . ?
C7 C4 C6 C13 -43.0(5) . . . . ?
N2 C4 C6 C5 17.5(5) . . . . ?
C7 C4 C6 C5 140.2(4) . . . . ?
O2 C1 C7 N3 -178.3(4) . . . . ?
O1 C1 C7 N3 0.1(5) . . . . ?
O2 C1 C7 C4 -14.9(7) . . . . ?
O1 C1 C7 C4 163.5(4) . . . . ?
N2 C4 C7 N3 67.2(5) . . . . ?
C6 C4 C7 N3 -56.1(5) . . . . ?
N2 C4 C7 C1 -95.9(5) . . . . ?
C6 C4 C7 C1 140.8(4) . . . . ?
C6 C5 C8 C12 20.0(6) . . . . ?
C11 C5 C8 C12 -159.8(4) . . . . ?
C13 C9 C10 C11 1.0(7) . . . . ?
C9 C10 C11 C5 0.2(7) . . . . ?
C6 C5 C11 C10 -0.6(6) . . . . ?
C8 C5 C11 C10 179.2(4) . . . . ?
N1 N2 C12 C8 -164.4(3) . . . . ?
C4 N2 C12 C8 69.5(4) . . . . ?
C5 C8 C12 N2 -50.6(5) . . . . ?
C5 C6 C13 C9 1.2(7) . . . . ?
C4 C6 C13 C9 -175.6(4) . . . . ?
C10 C9 C13 C6 -1.7(7) . . . . ?
C1 O1 C14 C15 -88.0(5) . . . . ?
C19 C3 C17 C18 1.2(11) . . . . ?
C2 C3 C17 C18 -177.2(7) . . . . ?
C21 C16 C18 C17 1.2(13) . . . . ?
C3 C17 C18 C16 -0.5(14) . . . . ?
C17 C3 C19 C21 -2.8(10) . . . . ?
C2 C3 C19 C21 175.7(6) . . . . ?
C22 C3 C20 C23 -10.9(13) . . . . ?
C2 C3 C20 C23 -177.4(8) . . . . ?
C3 C19 C21 C16 3.4(10) . . . . ?
C18 C16 C21 C19 -2.8(11) . . . . ?
C20 C3 C22 C24 10.0(12) . . . . ?
C2 C3 C22 C24 177.3(7) . . . . ?
C24 C16 C23 C20 21.8(15) . . . . ?
C3 C20 C23 C16 -5.8(16) . . . . ?
C3 C22 C24 C16 6.8(14) . . . . ?
C23 C16 C24 C22 -22.2(14) . . . . ?
